data_7200780
loop_
_publ_author_name
'Harada, Jun'
'Harakawa, Mayuko'
'Sugiyama, Shingo'
'Ogawa, Keiichiro'

_publ_section_title
;
 Single crystal cis--trans photoisomerizations of
 2-(9-anthrylmethylene)-1-indanones
;
_journal_issue 7
_journal_name_full CrystEngComm
_journal_page_first 1235
_journal_paper_doi 10.1039/b821900a
_journal_volume 11
_journal_year 2009
_chemical_formula_sum 'C25 H18 O'
_chemical_formula_weight 334.39
_chemical_melting_point 197
_chemical_name_systematic
;
(E)-2-(9-anthrylmethylene)-6-methyl-1-indanone
;
_space_group_IT_number 15
_symmetry_cell_setting monoclinic
_symmetry_space_group_name_Hall '-C 2yc'
_symmetry_space_group_name_H-M 'C 1 2/c 1'
_atom_sites_solution_hydrogens difmap
_atom_sites_solution_primary direct
_audit_creation_method SHELXL-97
_cell_angle_alpha 90.00
_cell_angle_beta 108.689(2)
_cell_angle_gamma 90.00
_cell_formula_units_Z 8
_cell_length_a 18.769(2)
_cell_length_b 10.7865(12)
_cell_length_c 18.524(2)
_cell_measurement_reflns_used 4175
_cell_measurement_temperature 300
_cell_measurement_theta_max 30.0
_cell_measurement_theta_min 2.3
_cell_volume 3552.5(7)
_computing_cell_refinement 'SAINT (Bruker, 1998)'
_computing_data_collection 'SMART (Bruker, 1998)'
_computing_data_reduction SAINT
_computing_molecular_graphics 'SHELXTL (Sheldrick, 2008)'
_computing_publication_material SHELXTL
_computing_structure_refinement 'SHELXL-97 (Sheldrick, 2008)'
_computing_structure_solution 'SHELXS-97 (Sheldrick, 2008)'
_diffrn_ambient_temperature 300
_diffrn_detector_area_resol_mean 8.192
_diffrn_measured_fraction_theta_full 0.999
_diffrn_measured_fraction_theta_max 0.999
_diffrn_measurement_device_type 'Bruker SMART 1000 CCD diffractometer'
_diffrn_measurement_method \w_scan
_diffrn_radiation_monochromator graphite
_diffrn_radiation_source 'fine-focus sealed tube'
_diffrn_radiation_type MoK\a
_diffrn_radiation_wavelength 0.71073
_diffrn_reflns_av_R_equivalents 0.0316
_diffrn_reflns_av_sigmaI/netI 0.0229
_diffrn_reflns_limit_h_max 26
_diffrn_reflns_limit_h_min -26
_diffrn_reflns_limit_k_max 15
_diffrn_reflns_limit_k_min -15
_diffrn_reflns_limit_l_max 26
_diffrn_reflns_limit_l_min -26
_diffrn_reflns_number 26763
_diffrn_reflns_theta_full 30.06
_diffrn_reflns_theta_max 30.06
_diffrn_reflns_theta_min 2.21
_diffrn_standards_decay_% 0
_exptl_absorpt_coefficient_mu 0.075
_exptl_absorpt_correction_T_max 0.9882
_exptl_absorpt_correction_T_min 0.9637
_exptl_absorpt_correction_type multi-scan
_exptl_absorpt_process_details 'SADABS (Sheldrick, 2002)'
_exptl_crystal_colour yellow
_exptl_crystal_density_diffrn 1.250
_exptl_crystal_density_method 'not measured'
_exptl_crystal_description block
_exptl_crystal_F_000 1408
_exptl_crystal_size_max 0.50
_exptl_crystal_size_mid 0.34
_exptl_crystal_size_min 0.16
_refine_diff_density_max 0.278
_refine_diff_density_min -0.224
_refine_diff_density_rms 0.041
_refine_ls_extinction_method none
_refine_ls_goodness_of_fit_ref 1.042
_refine_ls_hydrogen_treatment refall
_refine_ls_matrix_type full
_refine_ls_number_parameters 296
_refine_ls_number_reflns 5215
_refine_ls_number_restraints 0
_refine_ls_restrained_S_all 1.042
_refine_ls_R_factor_all 0.0736
_refine_ls_R_factor_gt 0.0494
_refine_ls_shift/su_max 0.000
_refine_ls_shift/su_mean 0.000
_refine_ls_structure_factor_coef Fsqd
_refine_ls_weighting_details 'calc w=1/[\s^2^(Fo^2^)+(0.0606P)^2^+1.8913P] where P=(Fo^2^+2Fc^2^)/3'
_refine_ls_weighting_scheme calc
_refine_ls_wR_factor_gt 0.1231
_refine_ls_wR_factor_ref 0.1426
_reflns_number_gt 3709
_reflns_number_total 5215
_reflns_threshold_expression >2sigma(I)
_cod_data_source_file b821900a.txt
_cod_data_source_block 6me0h
_cod_original_cell_volume 3552.4(7)
_cod_original_sg_symbol_H-M C_1_2/c_1
_cod_database_code 7200780

loop_
_symmetry_equiv_pos_as_xyz
'x, y, z'
'-x, y, -z+1/2'
'x+1/2, y+1/2, z'
'-x+1/2, y+1/2, -z+1/2'
'-x, -y, -z'
'x, -y, z-1/2'
'-x+1/2, -y+1/2, -z'
'x+1/2, -y+1/2, z-1/2'

loop_
_atom_site_label
_atom_site_type_symbol
_atom_site_fract_x
_atom_site_fract_y
_atom_site_fract_z
_atom_site_U_iso_or_equiv
_atom_site_adp_type
_atom_site_occupancy
_atom_site_symmetry_multiplicity
_atom_site_calc_flag
_atom_site_refinement_flags
_atom_site_disorder_assembly
_atom_site_disorder_group
O1 O 0.41513(7) 1.18645(10) 0.13405(9) 0.0683(4) Uani 1 1 d . . .
C1 C 0.21095(10) 1.02127(17) 0.42043(9) 0.0550(4) Uani 1 1 d . . .
C2 C 0.26924(11) 1.08760(19) 0.46589(10) 0.0626(4) Uani 1 1 d . . .
C3 C 0.31975(10) 1.14737(16) 0.43506(10) 0.0564(4) Uani 1 1 d . . .
C4 C 0.31103(8) 1.13890(13) 0.35959(9) 0.0455(3) Uani 1 1 d . . .
C5 C 0.24972(7) 1.07132(11) 0.30873(7) 0.0350(3) Uani 1 1 d . . .
C6 C 0.23898(7) 1.06035(11) 0.23042(7) 0.0344(3) Uani 1 1 d . . .
C7 C 0.17469(7) 0.99978(11) 0.18230(7) 0.0344(3) Uani 1 1 d . . .
C8 C 0.15762(8) 0.99477(14) 0.10183(8) 0.0432(3) Uani 1 1 d . . .
C9 C 0.09433(9) 0.93717(16) 0.05701(10) 0.0528(4) Uani 1 1 d . . .
C10 C 0.04463(9) 0.87815(15) 0.08949(10) 0.0542(4) Uani 1 1 d . . .
C11 C 0.05862(8) 0.88008(13) 0.16553(10) 0.0467(3) Uani 1 1 d . . .
C12 C 0.12305(7) 0.94243(11) 0.21489(8) 0.0367(3) Uani 1 1 d . . .
C13 C 0.13687(7) 0.94756(13) 0.29298(8) 0.0411(3) Uani 1 1 d . . .
C14 C 0.19812(7) 1.01199(12) 0.34047(8) 0.0387(3) Uani 1 1 d . . .
C15 C 0.29732(8) 1.10792(13) 0.19871(8) 0.0413(3) Uani 1 1 d . . .
C16 C 0.34501(7) 1.03352(12) 0.18018(7) 0.0379(3) Uani 1 1 d . . .
C17 C 0.40440(8) 1.07938(13) 0.14813(9) 0.0426(3) Uani 1 1 d . . .
C18 C 0.44593(7) 0.96857(12) 0.13703(8) 0.0378(3) Uani 1 1 d . . .
C19 C 0.50634(8) 0.96193(13) 0.10867(9) 0.0441(3) Uani 1 1 d . . .
C20 C 0.53775(8) 0.84748(13) 0.10305(9) 0.0447(3) Uani 1 1 d . . .
C21 C 0.50714(8) 0.74216(14) 0.12592(9) 0.0484(3) Uani 1 1 d . . .
C22 C 0.44714(8) 0.74854(14) 0.15375(9) 0.0483(3) Uani 1 1 d . . .
C23 C 0.41604(7) 0.86308(12) 0.15925(7) 0.0379(3) Uani 1 1 d . . .
C24 C 0.35099(8) 0.89412(13) 0.18743(9) 0.0418(3) Uani 1 1 d . . .
C25 C 0.60393(10) 0.83546(16) 0.07414(12) 0.0617(4) Uani 1 1 d . . .
H251 H 0.6070 0.7518 0.0578 0.093 Uiso 0.56 1 calc PR A 1
H252 H 0.6493 0.8560 0.1142 0.093 Uiso 0.56 1 calc PR A 1
H253 H 0.5976 0.8909 0.0320 0.093 Uiso 0.56 1 calc PR A 1
H254 H 0.6289 0.9140 0.0782 0.093 Uiso 0.44 1 d PR A 2
H255 H 0.5866 0.8098 0.0218 0.093 Uiso 0.44 1 d PR A 2
H256 H 0.6384 0.7749 0.1040 0.093 Uiso 0.44 1 d PR A 2
H1 H 0.1746(11) 0.9752(18) 0.4393(12) 0.073(6) Uiso 1 1 d . . .
H2 H 0.2759(12) 1.094(2) 0.5205(13) 0.082(6) Uiso 1 1 d . . .
H3 H 0.3618(11) 1.1973(18) 0.4696(11) 0.074(6) Uiso 1 1 d . . .
H4 H 0.3456(10) 1.1791(16) 0.3380(10) 0.058(5) Uiso 1 1 d . . .
H8 H 0.1927(9) 1.0360(15) 0.0794(9) 0.049(4) Uiso 1 1 d . . .
H9 H 0.0832(10) 0.9370(17) 0.0030(11) 0.063(5) Uiso 1 1 d . . .
H10 H 0.0004(11) 0.8328(16) 0.0555(10) 0.063(5) Uiso 1 1 d . . .
H11 H 0.0257(10) 0.8365(16) 0.1885(10) 0.059(5) Uiso 1 1 d . . .
H13 H 0.1038(10) 0.9028(16) 0.3147(10) 0.057(5) Uiso 1 1 d . . .
H15 H 0.2998(9) 1.1994(17) 0.1911(9) 0.057(5) Uiso 1 1 d . . .
H19 H 0.5248(10) 1.0392(17) 0.0923(10) 0.062(5) Uiso 1 1 d . . .
H21 H 0.5294(9) 0.6598(16) 0.1223(9) 0.054(5) Uiso 1 1 d . . .
H22 H 0.4280(10) 0.6724(17) 0.1687(10) 0.062(5) Uiso 1 1 d . . .
H241 H 0.3031(10) 0.8542(16) 0.1558(10) 0.056(5) Uiso 1 1 d . . .
H242 H 0.3589(9) 0.8681(16) 0.2396(10) 0.057(5) Uiso 1 1 d . . .

loop_
_atom_site_aniso_label
_atom_site_aniso_U_11
_atom_site_aniso_U_22
_atom_site_aniso_U_33
_atom_site_aniso_U_23
_atom_site_aniso_U_13
_atom_site_aniso_U_12
O1 0.0746(8) 0.0362(5) 0.1208(11) -0.0056(6) 0.0686(8) -0.0108(5)
C1 0.0550(9) 0.0705(11) 0.0462(8) 0.0055(7) 0.0257(7) 0.0030(8)
C2 0.0680(11) 0.0791(12) 0.0410(8) -0.0031(8) 0.0182(8) 0.0017(9)
C3 0.0589(9) 0.0552(9) 0.0484(9) -0.0060(7) 0.0077(7) -0.0042(7)
C4 0.0445(7) 0.0416(7) 0.0489(8) -0.0018(6) 0.0127(6) -0.0046(6)
C5 0.0335(6) 0.0318(6) 0.0424(7) 0.0003(5) 0.0159(5) 0.0011(5)
C6 0.0336(6) 0.0318(6) 0.0432(7) -0.0008(5) 0.0198(5) -0.0027(4)
C7 0.0333(6) 0.0312(6) 0.0428(7) -0.0025(5) 0.0179(5) -0.0005(4)
C8 0.0429(7) 0.0451(7) 0.0444(7) -0.0039(6) 0.0181(6) -0.0008(6)
C9 0.0490(8) 0.0596(9) 0.0462(8) -0.0108(7) 0.0100(7) -0.0003(7)
C10 0.0373(7) 0.0538(9) 0.0659(10) -0.0151(7) 0.0087(7) -0.0054(6)
C11 0.0324(6) 0.0419(7) 0.0681(10) -0.0067(7) 0.0193(6) -0.0047(5)
C12 0.0307(6) 0.0316(6) 0.0521(7) -0.0014(5) 0.0191(5) 0.0001(4)
C13 0.0368(6) 0.0405(7) 0.0536(8) 0.0045(6) 0.0252(6) -0.0004(5)
C14 0.0379(6) 0.0406(7) 0.0428(7) 0.0031(5) 0.0201(5) 0.0037(5)
C15 0.0410(7) 0.0386(7) 0.0504(8) -0.0040(6) 0.0234(6) -0.0101(5)
C16 0.0350(6) 0.0417(7) 0.0408(7) -0.0031(5) 0.0172(5) -0.0094(5)
C17 0.0407(7) 0.0384(7) 0.0568(8) -0.0064(6) 0.0267(6) -0.0090(5)
C18 0.0342(6) 0.0377(6) 0.0438(7) -0.0037(5) 0.0159(5) -0.0060(5)
C19 0.0387(7) 0.0413(7) 0.0584(8) -0.0045(6) 0.0240(6) -0.0065(5)
C20 0.0377(7) 0.0454(7) 0.0519(8) -0.0081(6) 0.0158(6) -0.0017(6)
C21 0.0445(7) 0.0398(7) 0.0598(9) -0.0037(6) 0.0150(6) 0.0015(6)
C22 0.0477(8) 0.0380(7) 0.0596(9) 0.0048(6) 0.0178(7) -0.0040(6)
C23 0.0347(6) 0.0401(7) 0.0387(6) 0.0015(5) 0.0113(5) -0.0048(5)
C24 0.0414(7) 0.0434(7) 0.0458(8) 0.0049(6) 0.0211(6) -0.0059(6)
C25 0.0519(9) 0.0565(10) 0.0872(13) -0.0115(9) 0.0369(9) 0.0009(7)

loop_
_atom_type_symbol
_atom_type_description
_atom_type_scat_dispersion_real
_atom_type_scat_dispersion_imag
_atom_type_scat_source
C C 0.0033 0.0016 'International Tables Vol C Tables 4.2.6.8 and 6.1.1.4'
H H 0.0000 0.0000 'International Tables Vol C Tables 4.2.6.8 and 6.1.1.4'
O O 0.0106 0.0060 'International Tables Vol C Tables 4.2.6.8 and 6.1.1.4'

loop_
_geom_angle_atom_site_label_1
_geom_angle_atom_site_label_2
_geom_angle_atom_site_label_3
_geom_angle
_geom_angle_site_symmetry_1
_geom_angle_site_symmetry_3
_geom_angle_publ_flag
C2 C1 C14 121.18(15) . . ?
C2 C1 H1 123.7(12) . . ?
C14 C1 H1 115.1(12) . . ?
C1 C2 C3 120.31(16) . . ?
C1 C2 H2 119.2(13) . . ?
C3 C2 H2 120.5(13) . . ?
C4 C3 C2 120.77(15) . . ?
C4 C3 H3 120.3(12) . . ?
C2 C3 H3 118.9(11) . . ?
C3 C4 C5 121.21(14) . . ?
C3 C4 H4 121.4(10) . . ?
C5 C4 H4 117.4(10) . . ?
C6 C5 C4 122.81(12) . . ?
C6 C5 C14 119.57(11) . . ?
C4 C5 C14 117.62(12) . . ?
C5 C6 C7 120.18(10) . . ?
C5 C6 C15 119.86(11) . . ?
C7 C6 C15 119.90(11) . . ?
C6 C7 C8 122.69(11) . . ?
C6 C7 C12 119.34(11) . . ?
C8 C7 C12 117.95(12) . . ?
C9 C8 C7 121.08(14) . . ?
C9 C8 H8 121.1(9) . . ?
C7 C8 H8 117.8(9) . . ?
C8 C9 C10 120.77(15) . . ?
C8 C9 H9 119.8(11) . . ?
C10 C9 H9 119.5(11) . . ?
C11 C10 C9 120.26(14) . . ?
C11 C10 H10 120.8(11) . . ?
C9 C10 H10 118.9(11) . . ?
C10 C11 C12 121.16(14) . . ?
C10 C11 H11 120.7(10) . . ?
C12 C11 H11 118.1(10) . . ?
C13 C12 C11 121.56(12) . . ?
C13 C12 C7 119.72(11) . . ?
C11 C12 C7 118.73(13) . . ?
C12 C13 C14 121.38(12) . . ?
C12 C13 H13 118.9(10) . . ?
C14 C13 H13 119.7(10) . . ?
C13 C14 C1 121.52(13) . . ?
C13 C14 C5 119.61(12) . . ?
C1 C14 C5 118.87(13) . . ?
C16 C15 C6 122.39(12) . . ?
C16 C15 H15 119.7(10) . . ?
C6 C15 H15 117.9(10) . . ?
C15 C16 C17 123.35(12) . . ?
C15 C16 C24 128.03(12) . . ?
C17 C16 C24 108.61(11) . . ?
O1 C17 C18 127.45(12) . . ?
O1 C17 C16 126.30(13) . . ?
C18 C17 C16 106.24(11) . . ?
C23 C18 C19 121.59(12) . . ?
C23 C18 C17 109.91(11) . . ?
C19 C18 C17 128.51(12) . . ?
C20 C19 C18 119.36(13) . . ?
C20 C19 H19 121.9(10) . . ?
C18 C19 H19 118.7(10) . . ?
C19 C20 C21 118.35(13) . . ?
C19 C20 C25 121.46(13) . . ?
C21 C20 C25 120.19(14) . . ?
C22 C21 C20 122.36(14) . . ?
C22 C21 H21 118.7(10) . . ?
C20 C21 H21 118.9(10) . . ?
C21 C22 C23 119.02(13) . . ?
C21 C22 H22 119.0(11) . . ?
C23 C22 H22 122.0(11) . . ?
C22 C23 C18 119.33(12) . . ?
C22 C23 C24 129.02(12) . . ?
C18 C23 C24 111.65(12) . . ?
C16 C24 C23 103.59(10) . . ?
C16 C24 H241 110.4(10) . . ?
C23 C24 H241 112.2(10) . . ?
C16 C24 H242 111.0(10) . . ?
C23 C24 H242 113.4(10) . . ?
H241 C24 H242 106.2(14) . . ?
C20 C25 H251 109.5 . . ?
C20 C25 H252 109.5 . . ?
C20 C25 H253 109.5 . . ?
C20 C25 H254 109.5 . . ?
C20 C25 H255 109.5 . . ?
H254 C25 H255 109.5 . . ?
C20 C25 H256 109.5 . . ?
H254 C25 H256 109.5 . . ?
H255 C25 H256 109.5 . . ?

loop_
_geom_bond_atom_site_label_1
_geom_bond_atom_site_label_2
_geom_bond_distance
_geom_bond_site_symmetry_2
_geom_bond_publ_flag
O1 C17 1.2150(17) . ?
C1 C2 1.352(3) . ?
C1 C14 1.426(2) . ?
C1 H1 0.99(2) . ?
C2 C3 1.410(3) . ?
C2 H2 0.98(2) . ?
C3 C4 1.358(2) . ?
C3 H3 1.00(2) . ?
C4 C5 1.4312(18) . ?
C4 H4 0.968(18) . ?
C5 C6 1.4042(18) . ?
C5 C14 1.4345(17) . ?
C6 C7 1.4101(17) . ?
C6 C15 1.4898(17) . ?
C7 C8 1.4216(19) . ?
C7 C12 1.4358(17) . ?
C8 C9 1.362(2) . ?
C8 H8 0.989(17) . ?
C9 C10 1.413(2) . ?
C9 H9 0.954(19) . ?
C10 C11 1.348(2) . ?
C10 H10 0.995(19) . ?
C11 C12 1.4289(19) . ?
C11 H11 0.976(18) . ?
C12 C13 1.387(2) . ?
C13 C14 1.389(2) . ?
C13 H13 0.970(18) . ?
C15 C16 1.3267(19) . ?
C15 H15 1.000(18) . ?
C16 C17 1.5044(17) . ?
C16 C24 1.5106(19) . ?
C17 C18 1.4769(19) . ?
C18 C23 1.3881(17) . ?
C18 C19 1.3957(18) . ?
C19 C20 1.386(2) . ?
C19 H19 0.987(18) . ?
C20 C21 1.399(2) . ?
C20 C25 1.508(2) . ?
C21 C22 1.382(2) . ?
C21 H21 0.993(17) . ?
C22 C23 1.384(2) . ?
C22 H22 0.972(18) . ?
C23 C24 1.5112(18) . ?
C24 H241 1.000(17) . ?
C24 H242 0.971(18) . ?
C25 H251 0.9600 . ?
C25 H252 0.9600 . ?
C25 H253 0.9600 . ?
C25 H254 0.9602 . ?
C25 H255 0.9601 . ?
C25 H256 0.9601 . ?

loop_
_geom_torsion_atom_site_label_1
_geom_torsion_atom_site_label_2
_geom_torsion_atom_site_label_3
_geom_torsion_atom_site_label_4
_geom_torsion
_geom_torsion_site_symmetry_1
_geom_torsion_site_symmetry_2
_geom_torsion_site_symmetry_3
_geom_torsion_site_symmetry_4
_geom_torsion_publ_flag
C14 C1 C2 C3 -1.2(3) . . . . ?
C1 C2 C3 C4 -0.4(3) . . . . ?
C2 C3 C4 C5 1.2(3) . . . . ?
C3 C4 C5 C6 -179.88(14) . . . . ?
C3 C4 C5 C14 -0.5(2) . . . . ?
C4 C5 C6 C7 -175.63(12) . . . . ?
C14 C5 C6 C7 4.99(18) . . . . ?
C4 C5 C6 C15 7.06(19) . . . . ?
C14 C5 C6 C15 -172.31(12) . . . . ?
C5 C6 C7 C8 174.65(12) . . . . ?
C15 C6 C7 C8 -8.04(19) . . . . ?
C5 C6 C7 C12 -4.11(18) . . . . ?
C15 C6 C7 C12 173.20(11) . . . . ?
C6 C7 C8 C9 -178.91(13) . . . . ?
C12 C7 C8 C9 -0.1(2) . . . . ?
C7 C8 C9 C10 -1.5(2) . . . . ?
C8 C9 C10 C11 1.2(3) . . . . ?
C9 C10 C11 C12 0.7(2) . . . . ?
C10 C11 C12 C13 178.36(14) . . . . ?
C10 C11 C12 C7 -2.2(2) . . . . ?
C6 C7 C12 C13 0.17(18) . . . . ?
C8 C7 C12 C13 -178.66(12) . . . . ?
C6 C7 C12 C11 -179.24(12) . . . . ?
C8 C7 C12 C11 1.93(18) . . . . ?
C11 C12 C13 C14 -177.69(12) . . . . ?
C7 C12 C13 C14 2.91(19) . . . . ?
C12 C13 C14 C1 177.66(13) . . . . ?
C12 C13 C14 C5 -2.0(2) . . . . ?
C2 C1 C14 C13 -177.75(16) . . . . ?
C2 C1 C14 C5 1.9(2) . . . . ?
C6 C5 C14 C13 -1.95(18) . . . . ?
C4 C5 C14 C13 178.64(12) . . . . ?
C6 C5 C14 C1 178.35(13) . . . . ?
C4 C5 C14 C1 -1.05(19) . . . . ?
C5 C6 C15 C16 103.11(16) . . . . ?
C7 C6 C15 C16 -74.21(18) . . . . ?
C6 C15 C16 C17 -179.96(12) . . . . ?
C6 C15 C16 C24 -0.7(2) . . . . ?
C15 C16 C17 O1 -1.6(2) . . . . ?
C24 C16 C17 O1 179.09(16) . . . . ?
C15 C16 C17 C18 178.83(13) . . . . ?
C24 C16 C17 C18 -0.52(15) . . . . ?
O1 C17 C18 C23 -179.34(16) . . . . ?
C16 C17 C18 C23 0.26(15) . . . . ?
O1 C17 C18 C19 0.4(3) . . . . ?
C16 C17 C18 C19 -179.98(14) . . . . ?
C23 C18 C19 C20 -0.5(2) . . . . ?
C17 C18 C19 C20 179.76(14) . . . . ?
C18 C19 C20 C21 0.3(2) . . . . ?
C18 C19 C20 C25 -178.90(14) . . . . ?
C19 C20 C21 C22 -0.1(2) . . . . ?
C25 C20 C21 C22 179.14(15) . . . . ?
C20 C21 C22 C23 0.0(2) . . . . ?
C21 C22 C23 C18 -0.2(2) . . . . ?
C21 C22 C23 C24 179.95(14) . . . . ?
C19 C18 C23 C22 0.5(2) . . . . ?
C17 C18 C23 C22 -179.74(13) . . . . ?
C19 C18 C23 C24 -179.68(13) . . . . ?
C17 C18 C23 C24 0.10(16) . . . . ?
C15 C16 C24 C23 -178.76(14) . . . . ?
C17 C16 C24 C23 0.56(15) . . . . ?
C22 C23 C24 C16 179.41(14) . . . . ?
C18 C23 C24 C16 -0.42(15) . . . . ?
